data_4111533
loop_
_publ_author_name
'Arunkumar Natarajan'
'Joel T. Mague'
'V. Ramamurthy'

_publ_section_title
;
 Asymmetric Induction during Yang Cyclization of \a-Oxoamides: The Power
 of a Covalently Linked Chiral Auxiliary Is Enhanced in the Crystalline
 State
;
_journal_name_full 'Journal of the American Chemical Society'
_journal_page_first 3568
_journal_page_last 3576
_journal_paper_doi 10.1021/ja043999p
_journal_volume 127
_journal_year 2005
_chemical_formula_sum 'C31 H38 N2 O4'
_chemical_formula_weight 502.63
_chemical_name_systematic
; 
 4-diisopropylaminooxalyl-N-(2-(R)-hydroxy-1-(S)-methyl-
 2-phenylethyl)-N-methylbenzamide benzene solvate
;
_space_group_IT_number 4
_symmetry_cell_setting monoclinic
_symmetry_space_group_name_Hall 'P 2yb'
_symmetry_space_group_name_H-M 'P 1 21 1'
_atom_sites_solution_hydrogens geom
_atom_sites_solution_primary direct
_atom_sites_solution_secondary difmap
_audit_creation_method SHELXL-97
_cell_angle_alpha 90.00
_cell_angle_beta 96.317(2)
_cell_angle_gamma 90.00
_cell_formula_units_Z 2
_cell_length_a 6.4769(7)
_cell_length_b 14.9477(17)
_cell_length_c 14.0075(16)
_cell_measurement_reflns_used 4348
_cell_measurement_temperature 100(2)
_cell_measurement_theta_max 28.116
_cell_measurement_theta_min 2.276
_cell_volume 1347.9(3)
_computing_cell_refinement 'Bruker SMART'
_computing_data_collection 'Bruker SMART'
_computing_data_reduction 'Bruker SAINT'
_computing_molecular_graphics 'Bruker SHELXTL'
_computing_publication_material 'Bruker SHELXTL'
_computing_structure_refinement 'SHELXL-97 (Sheldrick, 1997)'
_computing_structure_solution 'SHELXS-97 (Sheldrick, 1990)'
_diffrn_ambient_temperature 100(2)
_diffrn_measured_fraction_theta_full 0.972
_diffrn_measured_fraction_theta_max 0.972
_diffrn_measurement_device_type 'CCD area detector'
_diffrn_measurement_method 'phi and omega scans'
_diffrn_radiation_monochromator graphite
_diffrn_radiation_source 'fine-focus sealed tube'
_diffrn_radiation_type MoK\a
_diffrn_radiation_wavelength 0.71073
_diffrn_reflns_av_R_equivalents 0.0462
_diffrn_reflns_av_sigmaI/netI 0.0790
_diffrn_reflns_limit_h_max 8
_diffrn_reflns_limit_h_min -8
_diffrn_reflns_limit_k_max 19
_diffrn_reflns_limit_k_min -19
_diffrn_reflns_limit_l_max 18
_diffrn_reflns_limit_l_min -18
_diffrn_reflns_number 12182
_diffrn_reflns_theta_full 28.31
_diffrn_reflns_theta_max 28.31
_diffrn_reflns_theta_min 2.00
_exptl_absorpt_coefficient_mu 0.082
_exptl_absorpt_correction_T_max 0.9938
_exptl_absorpt_correction_T_min 0.6267
_exptl_absorpt_correction_type multi-scan
_exptl_absorpt_process_details SADABS
_exptl_crystal_colour Colorless
_exptl_crystal_density_diffrn 1.238
_exptl_crystal_description PLate
_exptl_crystal_F_000 540
_exptl_crystal_size_max 0.19
_exptl_crystal_size_mid 0.13
_exptl_crystal_size_min 0.08
_refine_diff_density_max 0.418
_refine_diff_density_min -0.301
_refine_diff_density_rms 0.083
_refine_ls_abs_structure_details 'Flack H D (1983), Acta Cryst. A39, 876-881'
_refine_ls_abs_structure_Flack -0.8(14)
_refine_ls_extinction_method none
_refine_ls_goodness_of_fit_ref 1.066
_refine_ls_hydrogen_treatment constr
_refine_ls_matrix_type full
_refine_ls_number_parameters 341
_refine_ls_number_reflns 6212
_refine_ls_number_restraints 1
_refine_ls_restrained_S_all 1.066
_refine_ls_R_factor_all 0.0890
_refine_ls_R_factor_gt 0.0716
_refine_ls_shift/su_max 0.002
_refine_ls_shift/su_mean 0.000
_refine_ls_structure_factor_coef Fsqd
_refine_ls_weighting_details 'calc w=1/[\s^2^(Fo^2^)+(0.0926P)^2^+0.0000P] where P=(Fo^2^+2Fc^2^)/3'
_refine_ls_weighting_scheme calc
_refine_ls_wR_factor_gt 0.1610
_refine_ls_wR_factor_ref 0.1714
_reflns_number_gt 5053
_reflns_number_total 6212
_reflns_threshold_expression >2sigma(I)
_cod_data_source_file ja043999psi20041001_024522.cif
_cod_data_source_block 6
_cod_database_code 4111533

loop_
_symmetry_equiv_pos_as_xyz
'x, y, z'
'-x, y+1/2, -z'

loop_
_atom_site_label
_atom_site_type_symbol
_atom_site_fract_x
_atom_site_fract_y
_atom_site_fract_z
_atom_site_U_iso_or_equiv
_atom_site_adp_type
_atom_site_occupancy
_atom_site_symmetry_multiplicity
_atom_site_calc_flag
_atom_site_refinement_flags
O1 O 0.5543(4) 0.58380(14) 0.69822(17) 0.0247(5) Uani 1 1 d .
O2 O 0.2650(3) 0.73398(16) 0.74429(16) 0.0214(5) Uani 1 1 d .
O3 O 1.1732(3) 0.83756(14) 1.07408(16) 0.0212(5) Uani 1 1 d .
O4 O 0.7694(3) 1.15592(14) 0.91420(18) 0.0243(5) Uani 1 1 d .
H4 H 0.8032 1.2101 0.9188 0.036 Uiso 1 1 calc R
N1 N 0.5745(4) 0.69660(16) 0.59090(18) 0.0161(5) Uani 1 1 d .
N2 N 1.0149(4) 0.97133(16) 1.05757(18) 0.0162(5) Uani 1 1 d .
C1 C 0.4586(6) 0.5722(2) 0.4823(3) 0.0284(8) Uani 1 1 d .
H1A H 0.4362 0.5324 0.5357 0.043 Uiso 1 1 calc R
H1B H 0.4970 0.5367 0.4281 0.043 Uiso 1 1 calc R
H1C H 0.3307 0.6054 0.4624 0.043 Uiso 1 1 calc R
C2 C 0.6315(5) 0.6372(2) 0.5140(2) 0.0233(7) Uani 1 1 d .
H2 H 0.6497 0.6762 0.4575 0.028 Uiso 1 1 calc R
C3 C 0.8379(6) 0.5914(3) 0.5419(3) 0.0336(9) Uani 1 1 d .
H3A H 0.9418 0.6360 0.5659 0.050 Uiso 1 1 calc R
H3B H 0.8831 0.5613 0.4856 0.050 Uiso 1 1 calc R
H3C H 0.8224 0.5471 0.5922 0.050 Uiso 1 1 calc R
C4 C 0.7536(5) 0.8296(2) 0.5388(2) 0.0244(7) Uani 1 1 d .
H4A H 0.8694 0.8181 0.5884 0.037 Uiso 1 1 calc R
H4B H 0.7394 0.8942 0.5281 0.037 Uiso 1 1 calc R
H4C H 0.7806 0.8002 0.4789 0.037 Uiso 1 1 calc R
C5 C 0.5558(5) 0.7932(2) 0.5711(2) 0.0197(6) Uani 1 1 d .
H5 H 0.5335 0.8237 0.6327 0.024 Uiso 1 1 calc R
C6 C 0.3671(5) 0.8120(2) 0.4997(3) 0.0262(7) Uani 1 1 d .
H6A H 0.3834 0.7818 0.4388 0.039 Uiso 1 1 calc R
H6B H 0.3542 0.8766 0.4888 0.039 Uiso 1 1 calc R
H6C H 0.2421 0.7896 0.5252 0.039 Uiso 1 1 calc R
C7 C 0.5364(5) 0.6630(2) 0.6750(2) 0.0163(6) Uani 1 1 d .
C8 C 0.4497(5) 0.72382(19) 0.7486(2) 0.0163(6) Uani 1 1 d .
C9 C 0.5997(4) 0.75928(18) 0.8264(2) 0.0146(6) Uani 1 1 d .
C10 C 0.5348(5) 0.7843(2) 0.9134(2) 0.0177(6) Uani 1 1 d .
H10 H 0.3958 0.7729 0.9256 0.021 Uiso 1 1 calc R
C11 C 0.6706(5) 0.82586(19) 0.9829(2) 0.0160(6) Uani 1 1 d .
H11 H 0.6260 0.8426 1.0428 0.019 Uiso 1 1 calc R
C12 C 0.8715(5) 0.84255(18) 0.9639(2) 0.0159(6) Uani 1 1 d .
C13 C 0.9395(5) 0.8164(2) 0.8782(2) 0.0178(6) Uani 1 1 d .
H13 H 1.0783 0.8281 0.8659 0.021 Uiso 1 1 calc R
C14 C 0.8039(5) 0.77299(19) 0.8105(2) 0.0163(6) Uani 1 1 d .
H14 H 0.8514 0.7524 0.7526 0.020 Uiso 1 1 calc R
C15 C 1.0304(5) 0.8838(2) 1.0368(2) 0.0159(6) Uani 1 1 d .
C16 C 1.1722(5) 1.0078(2) 1.1298(2) 0.0217(7) Uani 1 1 d .
H16A H 1.1365 0.9927 1.1941 0.033 Uiso 1 1 calc R
H16B H 1.1776 1.0730 1.1230 0.033 Uiso 1 1 calc R
H16C H 1.3081 0.9823 1.1209 0.033 Uiso 1 1 calc R
C17 C 0.8517(4) 1.0312(2) 1.0150(2) 0.0156(6) Uani 1 1 d .
H17 H 0.7497 0.9942 0.9732 0.019 Uiso 1 1 calc R
C18 C 0.7368(5) 1.0732(2) 1.0920(2) 0.0248(7) Uani 1 1 d .
H18A H 0.6912 1.0263 1.1338 0.037 Uiso 1 1 calc R
H18B H 0.6155 1.1058 1.0618 0.037 Uiso 1 1 calc R
H18C H 0.8293 1.1148 1.1302 0.037 Uiso 1 1 calc R
C19 C 0.9407(5) 1.1021(2) 0.9504(2) 0.0182(6) Uani 1 1 d .
H19 H 1.0463 1.1395 0.9897 0.022 Uiso 1 1 calc R
C20 C 1.0389(5) 1.05764(19) 0.8697(2) 0.0190(7) Uani 1 1 d .
C21 C 1.2442(5) 1.0298(2) 0.8826(2) 0.0231(7) Uani 1 1 d .
H21 H 1.3271 1.0418 0.9414 0.028 Uiso 1 1 calc R
C22 C 1.3283(5) 0.9848(2) 0.8099(3) 0.0254(7) Uani 1 1 d .
H22 H 1.4680 0.9645 0.8196 0.030 Uiso 1 1 calc R
C23 C 1.2120(6) 0.9694(2) 0.7243(3) 0.0289(8) Uani 1 1 d .
H23 H 1.2708 0.9386 0.6745 0.035 Uiso 1 1 calc R
C24 C 1.0088(6) 0.9985(2) 0.7101(2) 0.0289(8) Uani 1 1 d .
H24 H 0.9281 0.9884 0.6502 0.035 Uiso 1 1 calc R
C25 C 0.9232(5) 1.0421(2) 0.7825(2) 0.0232(7) Uani 1 1 d .
H25 H 0.7831 1.0619 0.7724 0.028 Uiso 1 1 calc R
C26 C 0.2025(6) 0.4136(2) 0.6997(2) 0.0259(7) Uani 1 1 d .
H26 H 0.1832 0.4754 0.6859 0.031 Uiso 1 1 calc R
C27 C 0.3978(5) 0.3809(2) 0.7250(2) 0.0272(8) Uani 1 1 d .
H27 H 0.5142 0.4199 0.7281 0.033 Uiso 1 1 calc R
C28 C 0.4257(6) 0.2917(2) 0.7461(2) 0.0278(8) Uani 1 1 d .
H28 H 0.5610 0.2690 0.7651 0.033 Uiso 1 1 calc R
C29 C 0.2556(6) 0.2350(3) 0.7397(3) 0.0345(9) Uani 1 1 d .
H29 H 0.2745 0.1730 0.7529 0.041 Uiso 1 1 calc R
C30 C 0.0610(6) 0.2681(3) 0.7146(3) 0.0320(8) Uani 1 1 d .
H30 H -0.0557 0.2293 0.7112 0.038 Uiso 1 1 calc R
C31 C 0.0335(5) 0.3572(2) 0.6943(3) 0.0281(8) Uani 1 1 d .
H31 H -0.1021 0.3800 0.6764 0.034 Uiso 1 1 calc R

loop_
_atom_site_aniso_label
_atom_site_aniso_U_11
_atom_site_aniso_U_22
_atom_site_aniso_U_33
_atom_site_aniso_U_23
_atom_site_aniso_U_13
_atom_site_aniso_U_12
O1 0.0369(14) 0.0072(11) 0.0292(13) 0.0010(9) 0.0001(11) 0.0007(9)
O2 0.0182(11) 0.0204(12) 0.0254(12) -0.0010(9) 0.0022(9) -0.0024(9)
O3 0.0199(11) 0.0114(11) 0.0304(12) 0.0001(9) -0.0049(9) 0.0012(9)
O4 0.0238(12) 0.0057(10) 0.0423(14) 0.0030(10) -0.0018(10) 0.0020(9)
N1 0.0217(13) 0.0074(12) 0.0195(13) -0.0013(10) 0.0035(11) 0.0012(10)
N2 0.0190(13) 0.0074(11) 0.0215(13) -0.0020(10) -0.0008(10) -0.0004(10)
C1 0.035(2) 0.0202(17) 0.0295(19) -0.0102(14) 0.0018(15) -0.0021(15)
C2 0.0283(18) 0.0193(17) 0.0224(16) -0.0034(13) 0.0029(14) 0.0024(14)
C3 0.034(2) 0.029(2) 0.038(2) -0.0114(16) 0.0063(17) 0.0076(16)
C4 0.0271(17) 0.0186(17) 0.0277(17) 0.0032(13) 0.0032(14) -0.0037(14)
C5 0.0255(16) 0.0109(14) 0.0227(16) 0.0022(12) 0.0029(13) 0.0024(12)
C6 0.0305(18) 0.0159(16) 0.0316(18) 0.0012(14) 0.0010(15) -0.0004(14)
C7 0.0171(15) 0.0103(14) 0.0212(15) -0.0008(11) 0.0012(12) -0.0013(12)
C8 0.0187(16) 0.0076(14) 0.0229(15) 0.0029(11) 0.0034(12) -0.0038(11)
C9 0.0183(15) 0.0051(13) 0.0198(14) 0.0030(10) -0.0005(12) 0.0015(11)
C10 0.0163(15) 0.0110(14) 0.0261(16) 0.0045(12) 0.0043(12) 0.0004(12)
C11 0.0202(15) 0.0105(14) 0.0181(14) -0.0010(11) 0.0050(12) 0.0019(12)
C12 0.0201(15) 0.0016(13) 0.0254(15) 0.0026(11) -0.0009(12) 0.0029(11)
C13 0.0153(14) 0.0115(14) 0.0265(16) 0.0040(12) 0.0021(12) 0.0034(12)
C14 0.0212(15) 0.0093(14) 0.0188(14) 0.0020(11) 0.0047(12) 0.0035(12)
C15 0.0144(14) 0.0139(14) 0.0200(15) 0.0001(12) 0.0044(12) -0.0026(12)
C16 0.0250(17) 0.0133(15) 0.0257(16) 0.0002(12) -0.0023(13) -0.0036(13)
C17 0.0151(14) 0.0089(14) 0.0223(15) 0.0000(11) -0.0003(12) 0.0015(11)
C18 0.0283(18) 0.0178(16) 0.0293(18) -0.0025(13) 0.0070(15) 0.0056(14)
C19 0.0183(15) 0.0100(14) 0.0260(16) 0.0001(12) 0.0010(13) -0.0015(12)
C20 0.0232(16) 0.0093(15) 0.0249(16) 0.0029(12) 0.0046(13) -0.0023(12)
C21 0.0268(18) 0.0166(16) 0.0260(17) 0.0057(13) 0.0033(14) -0.0022(14)
C22 0.0278(18) 0.0144(16) 0.0358(18) 0.0076(14) 0.0119(14) 0.0007(14)
C23 0.044(2) 0.0136(16) 0.0317(19) 0.0014(14) 0.0177(16) -0.0003(15)
C24 0.041(2) 0.0230(18) 0.0220(17) -0.0004(14) 0.0020(15) -0.0090(16)
C25 0.0240(16) 0.0135(15) 0.0319(18) 0.0053(13) 0.0019(14) -0.0011(13)
C26 0.036(2) 0.0153(16) 0.0262(17) -0.0033(13) 0.0032(15) -0.0006(14)
C27 0.0252(18) 0.0279(19) 0.0280(18) -0.0083(14) 0.0014(14) -0.0069(15)
C28 0.0300(19) 0.031(2) 0.0218(17) 0.0006(14) 0.0013(14) 0.0053(15)
C29 0.048(2) 0.0202(18) 0.037(2) 0.0082(16) 0.0131(18) 0.0019(17)
C30 0.0288(19) 0.025(2) 0.044(2) -0.0018(16) 0.0143(17) -0.0085(15)
C31 0.0239(18) 0.0261(19) 0.0344(19) -0.0052(15) 0.0033(15) 0.0014(14)

loop_
_atom_type_symbol
_atom_type_description
_atom_type_scat_dispersion_real
_atom_type_scat_dispersion_imag
_atom_type_scat_source
C C 0.0033 0.0016 'International Tables Vol C Tables 4.2.6.8 and 6.1.1.4'
H H 0.0000 0.0000 'International Tables Vol C Tables 4.2.6.8 and 6.1.1.4'
N N 0.0061 0.0033 'International Tables Vol C Tables 4.2.6.8 and 6.1.1.4'
O O 0.0106 0.0060 'International Tables Vol C Tables 4.2.6.8 and 6.1.1.4'

loop_
_geom_angle_atom_site_label_1
_geom_angle_atom_site_label_2
_geom_angle_atom_site_label_3
_geom_angle
C7 N1 C5 121.2(3)
C7 N1 C2 120.4(3)
C5 N1 C2 118.4(3)
C15 N2 C16 116.7(2)
C15 N2 C17 125.1(2)
C16 N2 C17 118.2(2)
N1 C2 C1 111.4(3)
N1 C2 C3 111.7(3)
C1 C2 C3 112.9(3)
N1 C5 C4 110.8(3)
N1 C5 C6 110.4(3)
C4 C5 C6 112.6(3)
O1 C7 N1 125.3(3)
O1 C7 C8 115.2(3)
N1 C7 C8 119.5(3)
O2 C8 C9 124.2(3)
O2 C8 C7 118.7(3)
C9 C8 C7 116.8(3)
C14 C9 C10 119.4(3)
C14 C9 C8 119.9(3)
C10 C9 C8 120.6(3)
C9 C10 C11 120.6(3)
C12 C11 C10 119.0(3)
C11 C12 C13 121.0(3)
C11 C12 C15 122.3(3)
C13 C12 C15 116.6(3)
C12 C13 C14 119.4(3)
C9 C14 C13 120.5(3)
O3 C15 N2 121.8(3)
O3 C15 C12 119.1(3)
N2 C15 C12 119.0(3)
N2 C17 C18 110.7(2)
N2 C17 C19 111.0(2)
C18 C17 C19 112.2(3)
O4 C19 C20 111.0(3)
O4 C19 C17 105.7(2)
C20 C19 C17 110.6(2)
C25 C20 C21 119.0(3)
C25 C20 C19 120.3(3)
C21 C20 C19 120.7(3)
C22 C21 C20 120.0(3)
C23 C22 C21 120.4(3)
C22 C23 C24 119.9(3)
C25 C24 C23 120.0(3)
C24 C25 C20 120.6(3)
C27 C26 C31 120.2(3)
C26 C27 C28 119.9(3)
C27 C28 C29 119.7(3)
C30 C29 C28 120.1(4)
C29 C30 C31 120.1(3)
C30 C31 C26 119.9(3)

loop_
_geom_bond_atom_site_label_1
_geom_bond_atom_site_label_2
_geom_bond_distance
O1 C7 1.230(4)
O2 C8 1.201(4)
O3 C15 1.225(4)
O4 C19 1.419(4)
N1 C7 1.328(4)
N1 C5 1.472(4)
N1 C2 1.473(4)
N2 C15 1.346(4)
N2 C16 1.460(4)
N2 C17 1.462(4)
C1 C2 1.512(5)
C2 C3 1.515(5)
C4 C5 1.507(5)
C5 C6 1.518(4)
C7 C8 1.527(4)
C8 C9 1.477(4)
C9 C14 1.381(4)
C9 C10 1.383(4)
C10 C11 1.385(4)
C11 C12 1.379(4)
C12 C13 1.380(4)
C12 C15 1.500(4)
C13 C14 1.382(4)
C17 C18 1.513(4)
C17 C19 1.544(4)
C19 C20 1.511(4)
C20 C25 1.380(5)
C20 C21 1.386(5)
C21 C22 1.381(5)
C22 C23 1.364(5)
C23 C24 1.380(5)
C24 C25 1.372(5)
C26 C27 1.365(5)
C26 C31 1.377(5)
C27 C28 1.374(5)
C28 C29 1.385(5)
C29 C30 1.363(5)
C30 C31 1.369(5)

loop_
_geom_hbond_atom_site_label_D
_geom_hbond_atom_site_label_H
_geom_hbond_atom_site_label_A
_geom_hbond_distance_DH
_geom_hbond_distance_HA
_geom_hbond_distance_DA
_geom_hbond_angle_DHA
_geom_hbond_site_symmetry_A
O4 H4 O3 0.84 1.91 2.743(3) 169.5 2_757

loop_
_geom_torsion_atom_site_label_1
_geom_torsion_atom_site_label_2
_geom_torsion_atom_site_label_3
_geom_torsion_atom_site_label_4
_geom_torsion
C7 N1 C2 C1 62.5(4)
C5 N1 C2 C1 -116.0(3)
C7 N1 C2 C3 -64.8(4)
C5 N1 C2 C3 116.8(3)
C7 N1 C5 C4 125.7(3)
C2 N1 C5 C4 -55.9(4)
C7 N1 C5 C6 -108.9(3)
C2 N1 C5 C6 69.5(4)
C5 N1 C7 O1 -177.7(3)
C2 N1 C7 O1 3.9(5)
C5 N1 C7 C8 6.6(4)
C2 N1 C7 C8 -171.8(3)
O1 C7 C8 O2 -89.7(4)
N1 C7 C8 O2 86.5(4)
O1 C7 C8 C9 84.5(3)
N1 C7 C8 C9 -99.3(3)
O2 C8 C9 C14 -157.0(3)
C7 C8 C9 C14 29.2(4)
O2 C8 C9 C10 18.9(4)
C7 C8 C9 C10 -154.9(3)
C14 C9 C10 C11 2.4(4)
C8 C9 C10 C11 -173.5(3)
C9 C10 C11 C12 0.4(4)
C10 C11 C12 C13 -1.7(4)
C10 C11 C12 C15 -177.4(3)
C11 C12 C13 C14 0.1(4)
C15 C12 C13 C14 176.1(3)
C10 C9 C14 C13 -4.1(4)
C8 C9 C14 C13 171.9(3)
C12 C13 C14 C9 2.8(4)
C16 N2 C15 O3 -2.4(4)
C17 N2 C15 O3 178.9(3)
C16 N2 C15 C12 179.3(3)
C17 N2 C15 C12 0.6(4)
C11 C12 C15 O3 108.9(3)
C13 C12 C15 O3 -67.0(4)
C11 C12 C15 N2 -72.7(4)
C13 C12 C15 N2 111.3(3)
C15 N2 C17 C18 122.3(3)
C16 N2 C17 C18 -56.4(4)
C15 N2 C17 C19 -112.5(3)
C16 N2 C17 C19 68.8(3)
N2 C17 C19 O4 -179.6(2)
C18 C17 C19 O4 -55.2(3)
N2 C17 C19 C20 60.2(3)
C18 C17 C19 C20 -175.4(3)
O4 C19 C20 C25 -25.3(4)
C17 C19 C20 C25 91.7(3)
O4 C19 C20 C21 156.3(3)
C17 C19 C20 C21 -86.7(3)
C25 C20 C21 C22 -2.1(5)
C19 C20 C21 C22 176.3(3)
C20 C21 C22 C23 1.7(5)
C21 C22 C23 C24 -0.3(5)
C22 C23 C24 C25 -0.7(5)
C23 C24 C25 C20 0.3(5)
C21 C20 C25 C24 1.1(5)
C19 C20 C25 C24 -177.3(3)
C31 C26 C27 C28 -0.7(5)
C26 C27 C28 C29 1.3(5)
C27 C28 C29 C30 -1.4(5)
C28 C29 C30 C31 0.9(6)
C29 C30 C31 C26 -0.3(6)
C27 C26 C31 C30 0.2(5)
